data_4347066
loop_
_publ_author_name
'Ali, Akram'
'Dhar, Debanjan'
'Barman, Suman K.'
'Lloret, Francesc'
'Mukherjee, Rabindranath'

_publ_section_title
;
 Nickel(II) Complex of a Hexadentate Ligand with Two
 o-Iminosemiquinonato(1-) \p-Radical Units and Its Monocation and
 Dication.
;
_journal_issue 12
_journal_name_full 'Inorganic chemistry'
_journal_page_first 5759
_journal_page_last 5771
_journal_paper_doi 10.1021/acs.inorgchem.5b02688
_journal_volume 55
_journal_year 2016
_chemical_formula_moiety 'C42 C H54 B2 Cl2 F8 N2 Ni O2 S2'
_chemical_formula_sum 'C43 H54 B2 Cl2 F8 N2 Ni O2 S2'
_chemical_formula_weight 998.23
_space_group_IT_number 14
_space_group_name_Hall '-P 2yn'
_space_group_name_H-M_alt 'P 1 21/n 1'
_symmetry_cell_setting monoclinic
_symmetry_space_group_name_H-M 'P 1 21/n 1'
_atom_sites_solution_hydrogens geom
_atom_sites_solution_primary direct
_atom_sites_solution_secondary difmap
_audit_creation_method SHELXL-97
_cell_angle_alpha 90.000(5)
_cell_angle_beta 91.868(5)
_cell_angle_gamma 90.000(5)
_cell_formula_units_Z 4
_cell_length_a 10.507(5)
_cell_length_b 21.494(5)
_cell_length_c 20.472(5)
_cell_measurement_temperature 100(2)
_cell_measurement_theta_max 25.5
_cell_measurement_theta_min 2.1
_cell_volume 4621(3)
_computing_cell_refinement 'Bruker SMART'
_computing_data_collection 'Bruker SMART APEX'
_computing_data_reduction 'Bruker SAINT PLUS'
_computing_molecular_graphics 'Ortep-3 for Windows (Farrugia, 1997)'
_computing_publication_material 'WinGX publication routines (Farrugia, 1999)'
_computing_structure_refinement 'SHELXL-97 (Sheldrick, 1997)'
_computing_structure_solution 'SIR97(Altomare, et. al. 1999)'
_diffrn_ambient_temperature 100(2)
_diffrn_measured_fraction_theta_full 0.999
_diffrn_measured_fraction_theta_max 0.999
_diffrn_measurement_device_type 'CCD area detector'
_diffrn_measurement_method 'phi and omega scans'
_diffrn_radiation_monochromator graphite
_diffrn_radiation_source 'fine-focus sealed tube'
_diffrn_radiation_type MoK\a
_diffrn_radiation_wavelength 0.71073
_diffrn_reflns_av_R_equivalents 0.0588
_diffrn_reflns_av_sigmaI/netI 0.0569
_diffrn_reflns_limit_h_max 12
_diffrn_reflns_limit_h_min -12
_diffrn_reflns_limit_k_max 26
_diffrn_reflns_limit_k_min -25
_diffrn_reflns_limit_l_max 16
_diffrn_reflns_limit_l_min -24
_diffrn_reflns_number 31529
_diffrn_reflns_theta_full 25.50
_diffrn_reflns_theta_max 25.50
_diffrn_reflns_theta_min 2.14
_exptl_absorpt_coefficient_mu 0.697
_exptl_absorpt_correction_T_max 0.933
_exptl_absorpt_correction_T_min 0.870
_exptl_absorpt_correction_type empirical
_exptl_absorpt_process_details SADABS
_exptl_crystal_colour purple
_exptl_crystal_density_diffrn 1.435
_exptl_crystal_density_method 'not measured'
_exptl_crystal_description block
_exptl_crystal_F_000 2072
_exptl_crystal_size_max 0.20
_exptl_crystal_size_mid 0.20
_exptl_crystal_size_min 0.10
_refine_diff_density_max 0.914
_refine_diff_density_min -0.950
_refine_diff_density_rms 0.097
_refine_ls_extinction_method none
_refine_ls_goodness_of_fit_ref 1.060
_refine_ls_hydrogen_treatment mixed
_refine_ls_matrix_type full
_refine_ls_number_parameters 571
_refine_ls_number_reflns 8589
_refine_ls_number_restraints 0
_refine_ls_restrained_S_all 1.060
_refine_ls_R_factor_all 0.1000
_refine_ls_R_factor_gt 0.0640
_refine_ls_shift/su_max 0.000
_refine_ls_shift/su_mean 0.000
_refine_ls_structure_factor_coef Fsqd
_refine_ls_weighting_details 'calc w=1/[\s^2^(Fo^2^)+(0.1008P)^2^+7.1343P] where P=(Fo^2^+2Fc^2^)/3'
_refine_ls_weighting_scheme calc
_refine_ls_wR_factor_gt 0.1652
_refine_ls_wR_factor_ref 0.1940
_reflns_number_gt 5802
_reflns_number_total 8589
_reflns_threshold_expression >2sigma(I)
_cod_data_source_file ic5b02688_si_002.cif
_cod_data_source_block 26novb_0m
_cod_original_sg_symbol_H-M p21/n
_cod_original_formula_sum 'C42 C H54 B2 Cl2 F8 N2 Ni O2 S2'
_cod_database_code 4347066

loop_
_symmetry_equiv_pos_as_xyz
'x, y, z'
'-x+1/2, y+1/2, -z+1/2'
'-x, -y, -z'
'x-1/2, -y-1/2, z-1/2'

loop_
_atom_site_label
_atom_site_type_symbol
_atom_site_fract_x
_atom_site_fract_y
_atom_site_fract_z
_atom_site_U_iso_or_equiv
_atom_site_adp_type
_atom_site_occupancy
_atom_site_symmetry_multiplicity
_atom_site_calc_flag
_atom_site_refinement_flags
Ni Ni 0.21855(5) 0.11051(2) 0.35606(3) 0.02711(18) Uani 1 1 d .
S2 S 0.05778(10) 0.04654(5) 0.31189(6) 0.0294(3) Uani 1 1 d .
S1 S 0.28311(10) 0.03289(5) 0.43211(6) 0.0290(3) Uani 1 1 d .
Cl2 Cl -0.12249(18) -0.06436(9) 0.20917(9) 0.0770(5) Uani 1 1 d .
F2 F 0.1524(3) 0.11868(13) 0.63019(13) 0.0406(7) Uani 1 1 d .
F4 F 0.0964(3) 0.08115(12) 0.52967(13) 0.0387(6) Uani 1 1 d .
C42 C 0.2452(4) 0.2247(2) 0.4188(2) 0.0280(9) Uani 1 1 d .
O1 O 0.2165(3) 0.17421(13) 0.28026(15) 0.0300(7) Uani 1 1 d .
O2 O 0.3172(3) 0.18227(13) 0.40164(15) 0.0292(7) Uani 1 1 d .
F3 F 0.2585(3) 0.15050(13) 0.54052(14) 0.0420(7) Uani 1 1 d .
F8 F 0.2125(3) 0.00490(17) 0.09590(17) 0.0645(9) Uani 1 1 d .
F7 F 0.2280(3) -0.00654(15) 0.20623(16) 0.0530(8) Uani 1 1 d .
F1 F 0.0560(3) 0.18199(13) 0.55484(15) 0.0469(7) Uani 1 1 d .
F5 F 0.1626(4) 0.08457(16) 0.16261(18) 0.0675(10) Uani 1 1 d .
F6 F 0.3681(3) 0.05489(17) 0.15468(16) 0.0623(9) Uani 1 1 d .
N2 N 0.0767(3) 0.15486(16) 0.40029(17) 0.0256(8) Uani 1 1 d .
N1 N 0.3702(3) 0.08289(16) 0.30703(18) 0.0286(8) Uani 1 1 d .
C14 C 0.4173(4) 0.1268(2) 0.2707(2) 0.0289(10) Uani 1 1 d .
C2 C 0.3537(4) 0.2249(2) 0.2075(2) 0.0301(10) Uani 1 1 d .
C8 C 0.5781(4) 0.1851(2) 0.2172(2) 0.0332(10) Uani 1 1 d .
C30 C 0.0179(4) 0.2632(2) 0.4244(2) 0.0308(10) Uani 1 1 d .
H30 H -0.0693 0.2570 0.4188 0.037 Uiso 1 1 calc R
C31 C 0.0627(4) 0.3201(2) 0.4414(2) 0.0312(10) Uani 1 1 d .
C29 C 0.1029(4) 0.21273(19) 0.4150(2) 0.0269(9) Uani 1 1 d .
C28 C -0.0443(4) 0.1266(2) 0.4024(2) 0.0295(10) Uani 1 1 d .
C37 C 0.2904(4) 0.2851(2) 0.4421(2) 0.0297(10) Uani 1 1 d .
C38 C 0.4333(4) 0.2973(2) 0.4493(2) 0.0336(10) Uani 1 1 d .
C32 C -0.0204(5) 0.3750(2) 0.4489(3) 0.0404(12) Uani 1 1 d .
C17 C 0.5687(4) -0.0597(2) 0.3011(2) 0.0339(11) Uani 1 1 d .
H17 H 0.6228 -0.0805 0.2733 0.041 Uiso 1 1 calc R
C16 C 0.5146(4) -0.0041(2) 0.2812(2) 0.0302(10) Uani 1 1 d .
H16 H 0.5328 0.0128 0.2407 0.036 Uiso 1 1 calc R
C36 C 0.2001(4) 0.3278(2) 0.4521(2) 0.0335(10) Uani 1 1 d .
H36 H 0.2277 0.3664 0.4674 0.040 Uiso 1 1 calc R
C25 C -0.2698(4) 0.0594(2) 0.4081(2) 0.0344(11) Uani 1 1 d .
H25 H -0.3454 0.0371 0.4104 0.041 Uiso 1 1 calc R
C26 C -0.2537(4) 0.1130(2) 0.4441(2) 0.0323(10) Uani 1 1 d .
H26 H -0.3196 0.1274 0.4694 0.039 Uiso 1 1 calc R
C23 C -0.0614(4) 0.0717(2) 0.3653(2) 0.0296(10) Uani 1 1 d .
C3 C 0.2528(4) 0.2714(2) 0.1842(2) 0.0335(10) Uani 1 1 d .
Cl1 Cl -0.1996(3) 0.02059(11) 0.1065(2) 0.195(2) Uani 1 1 d .
C22 C 0.1039(4) -0.02739(19) 0.3491(2) 0.0312(10) Uani 1 1 d .
H22A H 0.0314 -0.0553 0.3472 0.037 Uiso 1 1 calc R
H22B H 0.1707 -0.0460 0.3240 0.037 Uiso 1 1 calc R
C41 C 0.4969(4) 0.2473(2) 0.4927(3) 0.0412(12) Uani 1 1 d .
H41A H 0.5859 0.2566 0.4987 0.062 Uiso 1 1 calc R
H41B H 0.4871 0.2074 0.4721 0.062 Uiso 1 1 calc R
H41C H 0.4577 0.2467 0.5344 0.062 Uiso 1 1 calc R
C9 C 0.7152(5) 0.2027(2) 0.2044(3) 0.0421(12) Uani 1 1 d .
C18 C 0.5440(4) -0.0855(2) 0.3618(2) 0.0331(10) Uani 1 1 d .
H18 H 0.5855 -0.1216 0.3756 0.040 Uiso 1 1 calc R
C15 C 0.4318(4) 0.0266(2) 0.3228(2) 0.0296(10) Uani 1 1 d .
C7 C 0.4769(4) 0.2268(2) 0.1916(2) 0.0335(10) Uani 1 1 d .
H7 H 0.5003 0.2571 0.1619 0.040 Uiso 1 1 calc R
C1 C 0.3207(4) 0.1761(2) 0.2537(2) 0.0271(9) Uani 1 1 d .
C27 C -0.1410(4) 0.14582(19) 0.4430(2) 0.0291(10) Uani 1 1 d .
H27 H -0.1294 0.1807 0.4694 0.035 Uiso 1 1 calc R
C4 C 0.1325(5) 0.2373(2) 0.1590(3) 0.0444(13) Uani 1 1 d .
H4A H 0.0735 0.2669 0.1402 0.067 Uiso 1 1 calc R
H4B H 0.0938 0.2163 0.1946 0.067 Uiso 1 1 calc R
H4C H 0.1549 0.2075 0.1264 0.067 Uiso 1 1 calc R
C13 C 0.5457(4) 0.1353(2) 0.2531(2) 0.0308(10) Uani 1 1 d .
H13 H 0.6075 0.1065 0.2664 0.037 Uiso 1 1 calc R
C34 C 0.0027(6) 0.4048(3) 0.5168(4) 0.072(2) Uani 1 1 d .
H34A H -0.0112 0.3742 0.5501 0.108 Uiso 1 1 calc R
H34B H -0.0552 0.4389 0.5219 0.108 Uiso 1 1 calc R
H34C H 0.0887 0.4197 0.5208 0.108 Uiso 1 1 calc R
C24 C -0.1749(4) 0.0383(2) 0.3687(2) 0.0326(10) Uani 1 1 d .
H24 H -0.1865 0.0020 0.3445 0.039 Uiso 1 1 calc R
C33 C -0.1626(5) 0.3588(2) 0.4426(3) 0.0530(15) Uani 1 1 d .
H33A H -0.1815 0.3419 0.4000 0.079 Uiso 1 1 calc R
H33B H -0.2123 0.3957 0.4487 0.079 Uiso 1 1 calc R
H33C H -0.1830 0.3287 0.4752 0.079 Uiso 1 1 calc R
C10 C 0.7416(5) 0.2676(3) 0.2321(3) 0.0531(15) Uani 1 1 d .
H10A H 0.6895 0.2975 0.2089 0.080 Uiso 1 1 calc R
H10B H 0.8297 0.2777 0.2273 0.080 Uiso 1 1 calc R
H10C H 0.7221 0.2683 0.2776 0.080 Uiso 1 1 calc R
C39 C 0.4594(5) 0.3611(2) 0.4801(3) 0.0475(13) Uani 1 1 d .
H39A H 0.4239 0.3930 0.4522 0.071 Uiso 1 1 calc R
H39B H 0.5497 0.3672 0.4855 0.071 Uiso 1 1 calc R
H39C H 0.4211 0.3630 0.5220 0.071 Uiso 1 1 calc R
C19 C 0.4573(4) -0.05692(19) 0.4013(2) 0.0318(10) Uani 1 1 d .
H19 H 0.4380 -0.0746 0.4413 0.038 Uiso 1 1 calc R
C21 C 0.1505(4) -0.0212(2) 0.4191(2) 0.0320(10) Uani 1 1 d .
H21A H 0.1766 -0.0619 0.4350 0.038 Uiso 1 1 calc R
H21B H 0.0801 -0.0075 0.4451 0.038 Uiso 1 1 calc R
C20 C 0.3994(4) -0.0023(2) 0.3814(2) 0.0277(9) Uani 1 1 d .
C12 C 0.8088(5) 0.1569(3) 0.2379(3) 0.0606(18) Uani 1 1 d .
H12A H 0.7973 0.1574 0.2842 0.091 Uiso 1 1 calc R
H12B H 0.8945 0.1689 0.2291 0.091 Uiso 1 1 calc R
H12C H 0.7931 0.1157 0.2214 0.091 Uiso 1 1 calc R
C6 C 0.2985(5) 0.3103(2) 0.1279(3) 0.0476(13) Uani 1 1 d .
H6A H 0.3703 0.3348 0.1425 0.071 Uiso 1 1 calc R
H6B H 0.2311 0.3373 0.1126 0.071 Uiso 1 1 calc R
H6C H 0.3230 0.2835 0.0930 0.071 Uiso 1 1 calc R
C40 C 0.4920(5) 0.2959(3) 0.3816(3) 0.0476(13) Uani 1 1 d .
H40A H 0.4510 0.3265 0.3539 0.071 Uiso 1 1 calc R
H40B H 0.4802 0.2554 0.3626 0.071 Uiso 1 1 calc R
H40C H 0.5813 0.3049 0.3859 0.071 Uiso 1 1 calc R
C11 C 0.7364(5) 0.2017(3) 0.1311(3) 0.0496(14) Uani 1 1 d .
H11A H 0.7240 0.1602 0.1148 0.074 Uiso 1 1 calc R
H11B H 0.8217 0.2150 0.1230 0.074 Uiso 1 1 calc R
H11C H 0.6769 0.2293 0.1094 0.074 Uiso 1 1 calc R
C35 C 0.0091(6) 0.4218(3) 0.3956(4) 0.0669(19) Uani 1 1 d .
H35A H 0.0971 0.4336 0.3994 0.100 Uiso 1 1 calc R
H35B H -0.0434 0.4580 0.4002 0.100 Uiso 1 1 calc R
H35C H -0.0080 0.4033 0.3535 0.100 Uiso 1 1 calc R
B1 B 0.1405(5) 0.1334(3) 0.5639(3) 0.0344(12) Uani 1 1 d .
C5 C 0.2205(5) 0.3147(2) 0.2410(3) 0.0484(13) Uani 1 1 d .
H5A H 0.2953 0.3374 0.2548 0.073 Uiso 1 1 calc R
H5B H 0.1908 0.2905 0.2768 0.073 Uiso 1 1 calc R
H5C H 0.1552 0.3434 0.2267 0.073 Uiso 1 1 calc R
B2 B 0.2448(6) 0.0343(3) 0.1546(3) 0.0466(15) Uani 1 1 d .
C43 C -0.0746(6) -0.0097(3) 0.1507(3) 0.0598(16) Uani 1 1 d .
H43A H -0.0289 0.0239 0.1728 0.072 Uiso 1 1 calc R
H43B H -0.0167 -0.0296 0.1212 0.072 Uiso 1 1 calc R

loop_
_atom_site_aniso_label
_atom_site_aniso_U_11
_atom_site_aniso_U_22
_atom_site_aniso_U_33
_atom_site_aniso_U_23
_atom_site_aniso_U_13
_atom_site_aniso_U_12
Ni 0.0271(3) 0.0244(3) 0.0299(3) 0.0010(2) 0.0025(2) -0.0008(2)
S2 0.0299(6) 0.0271(6) 0.0311(6) -0.0006(4) 0.0011(5) -0.0007(4)
S1 0.0292(6) 0.0277(6) 0.0302(6) 0.0020(4) 0.0015(5) -0.0012(4)
Cl2 0.0842(12) 0.0804(12) 0.0676(11) -0.0250(9) 0.0193(9) -0.0327(10)
F2 0.0452(16) 0.0444(16) 0.0323(15) 0.0023(12) 0.0020(12) -0.0085(13)
F4 0.0454(16) 0.0324(14) 0.0383(16) -0.0045(12) 0.0029(13) -0.0071(12)
C42 0.032(2) 0.028(2) 0.024(2) 0.0022(18) 0.0024(18) 0.0012(19)
O1 0.0287(16) 0.0299(16) 0.0315(17) 0.0031(13) 0.0032(13) -0.0005(13)
O2 0.0267(15) 0.0255(15) 0.0350(17) 0.0028(13) -0.0015(13) -0.0008(13)
F3 0.0354(15) 0.0461(16) 0.0447(17) 0.0068(13) 0.0040(13) -0.0065(12)
F8 0.059(2) 0.083(2) 0.051(2) -0.0248(18) -0.0017(16) -0.0056(18)
F7 0.0519(19) 0.0552(19) 0.052(2) -0.0013(15) 0.0070(15) -0.0033(15)
F1 0.0467(17) 0.0440(17) 0.0496(18) -0.0084(14) -0.0052(14) 0.0117(13)
F5 0.077(2) 0.053(2) 0.073(3) -0.0006(18) 0.010(2) 0.0117(18)
F6 0.060(2) 0.083(2) 0.0445(19) -0.0072(17) 0.0048(16) -0.0213(18)
N2 0.0226(18) 0.0269(18) 0.0274(19) 0.0023(15) 0.0001(15) -0.0006(15)
N1 0.0273(19) 0.0291(19) 0.029(2) 0.0023(16) -0.0015(16) -0.0010(15)
C14 0.032(2) 0.028(2) 0.027(2) 0.0014(18) -0.0005(19) 0.0000(18)
C2 0.027(2) 0.033(2) 0.030(2) 0.0059(19) 0.0019(19) -0.0017(19)
C8 0.029(2) 0.038(3) 0.033(3) 0.008(2) 0.0046(19) 0.004(2)
C30 0.028(2) 0.028(2) 0.037(3) 0.0048(19) 0.0041(19) -0.0002(18)
C31 0.029(2) 0.031(2) 0.034(3) -0.0041(19) 0.0031(19) -0.0047(19)
C29 0.026(2) 0.027(2) 0.027(2) 0.0032(18) -0.0013(18) -0.0012(18)
C28 0.029(2) 0.027(2) 0.031(2) 0.0070(19) -0.0013(19) -0.0046(18)
C37 0.029(2) 0.028(2) 0.033(2) 0.0016(19) 0.0024(19) -0.0008(19)
C38 0.028(2) 0.037(3) 0.036(3) -0.003(2) 0.004(2) -0.003(2)
C32 0.035(3) 0.031(2) 0.055(3) 0.003(2) -0.004(2) -0.006(2)
C17 0.027(2) 0.029(2) 0.046(3) -0.007(2) 0.001(2) -0.0033(19)
C16 0.028(2) 0.032(2) 0.031(2) 0.0013(19) 0.0045(19) -0.0029(19)
C36 0.032(2) 0.027(2) 0.041(3) -0.002(2) -0.003(2) -0.0037(19)
C25 0.027(2) 0.035(2) 0.041(3) 0.003(2) -0.004(2) -0.008(2)
C26 0.032(2) 0.030(2) 0.035(3) 0.0028(19) 0.005(2) 0.0022(19)
C23 0.030(2) 0.029(2) 0.029(2) -0.0008(19) -0.0013(19) -0.0012(19)
C3 0.029(2) 0.038(3) 0.033(3) 0.013(2) 0.001(2) -0.002(2)
Cl1 0.168(3) 0.0666(14) 0.337(5) 0.065(2) -0.180(3) -0.0458(15)
C22 0.024(2) 0.022(2) 0.048(3) 0.0010(19) 0.005(2) -0.0024(18)
C41 0.028(2) 0.052(3) 0.043(3) 0.000(2) -0.004(2) -0.003(2)
C9 0.031(3) 0.041(3) 0.054(3) 0.018(2) 0.005(2) 0.002(2)
C18 0.026(2) 0.026(2) 0.046(3) 0.003(2) -0.007(2) -0.0039(18)
C15 0.023(2) 0.029(2) 0.037(3) 0.0034(19) -0.0011(19) -0.0023(18)
C7 0.041(3) 0.029(2) 0.030(2) 0.0103(19) -0.002(2) -0.001(2)
C1 0.026(2) 0.028(2) 0.028(2) -0.0026(18) -0.0021(18) -0.0048(18)
C27 0.030(2) 0.024(2) 0.033(2) 0.0022(18) 0.0041(19) 0.0009(18)
C4 0.041(3) 0.048(3) 0.044(3) 0.016(2) -0.008(2) 0.003(2)
C13 0.031(2) 0.031(2) 0.030(2) 0.0014(19) 0.0012(19) 0.0055(19)
C34 0.059(4) 0.064(4) 0.093(5) -0.046(4) -0.007(4) 0.017(3)
C24 0.034(2) 0.024(2) 0.039(3) -0.0041(19) -0.004(2) -0.0029(19)
C33 0.036(3) 0.037(3) 0.086(5) -0.008(3) 0.009(3) 0.009(2)
C10 0.037(3) 0.057(3) 0.065(4) 0.018(3) -0.004(3) -0.012(3)
C39 0.036(3) 0.038(3) 0.068(4) -0.009(3) -0.003(3) -0.012(2)
C19 0.028(2) 0.026(2) 0.042(3) 0.008(2) -0.005(2) -0.0055(18)
C21 0.028(2) 0.025(2) 0.042(3) 0.003(2) 0.003(2) -0.0058(18)
C20 0.026(2) 0.027(2) 0.030(2) -0.0041(18) 0.0040(18) -0.0011(18)
C12 0.027(3) 0.066(4) 0.090(5) 0.040(4) 0.009(3) 0.005(3)
C6 0.044(3) 0.045(3) 0.054(3) 0.023(3) 0.003(3) 0.003(2)
C40 0.038(3) 0.063(4) 0.042(3) 0.002(3) 0.004(2) -0.017(3)
C11 0.044(3) 0.052(3) 0.054(3) 0.022(3) 0.015(3) 0.009(3)
C35 0.052(4) 0.041(3) 0.108(6) 0.024(3) 0.010(4) 0.007(3)
B1 0.026(3) 0.037(3) 0.040(3) 0.003(2) -0.002(2) -0.001(2)
C5 0.054(3) 0.039(3) 0.052(3) 0.004(2) -0.001(3) 0.017(2)
B2 0.042(3) 0.057(4) 0.040(4) -0.008(3) 0.002(3) -0.004(3)
C43 0.060(4) 0.064(4) 0.055(4) -0.014(3) -0.003(3) 0.008(3)

loop_
_atom_type_symbol
_atom_type_description
_atom_type_scat_dispersion_real
_atom_type_scat_dispersion_imag
_atom_type_scat_source
C C 0.0033 0.0016 'International Tables Vol C Tables 4.2.6.8 and 6.1.1.4'
H H 0.0000 0.0000 'International Tables Vol C Tables 4.2.6.8 and 6.1.1.4'
C C 0.0033 0.0016 'International Tables Vol C Tables 4.2.6.8 and 6.1.1.4'
N N 0.0061 0.0033 'International Tables Vol C Tables 4.2.6.8 and 6.1.1.4'
O O 0.0106 0.0060 'International Tables Vol C Tables 4.2.6.8 and 6.1.1.4'
F F 0.0171 0.0103 'International Tables Vol C Tables 4.2.6.8 and 6.1.1.4'
S S 0.1246 0.1234 'International Tables Vol C Tables 4.2.6.8 and 6.1.1.4'
Ni Ni 0.3393 1.1124 'International Tables Vol C Tables 4.2.6.8 and 6.1.1.4'
B B 0.0013 0.0007 'International Tables Vol C Tables 4.2.6.8 and 6.1.1.4'
Cl Cl 0.1484 0.1585 'International Tables Vol C Tables 4.2.6.8 and 6.1.1.4'

loop_
_geom_angle_atom_site_label_1
_geom_angle_atom_site_label_2
_geom_angle_atom_site_label_3
_geom_angle
N1 Ni N2 168.91(14)
N1 Ni O2 92.99(13)
N2 Ni O2 79.10(13)
N1 Ni O1 79.00(13)
N2 Ni O1 91.95(13)
O2 Ni O1 80.65(12)
N1 Ni S2 102.05(11)
N2 Ni S2 85.18(11)
O2 Ni S2 163.83(9)
O1 Ni S2 96.27(9)
N1 Ni S1 84.55(11)
N2 Ni S1 103.83(11)
O2 Ni S1 95.76(9)
O1 Ni S1 162.92(9)
S2 Ni S1 91.60(4)
C23 S2 C22 101.0(2)
C23 S2 Ni 95.66(15)
C22 S2 Ni 99.90(15)
C20 S1 C21 100.3(2)
C20 S1 Ni 95.86(15)
C21 S1 Ni 98.71(15)
O2 C42 C37 123.4(4)
O2 C42 C29 118.0(4)
C37 C42 C29 118.5(4)
C1 O1 Ni 111.3(3)
C42 O2 Ni 112.0(3)
C29 N2 C28 125.9(4)
C29 N2 Ni 113.6(3)
C28 N2 Ni 119.5(3)
C14 N1 C15 124.9(4)
C14 N1 Ni 113.1(3)
C15 N1 Ni 120.6(3)
N1 C14 C13 128.0(4)
N1 C14 C1 112.1(4)
C13 C14 C1 119.5(4)
C7 C2 C1 115.3(4)
C7 C2 C3 124.8(4)
C1 C2 C3 119.7(4)
C13 C8 C7 118.9(4)
C13 C8 C9 123.3(4)
C7 C8 C9 117.7(4)
C31 C30 C29 120.7(4)
C30 C31 C36 118.3(4)
C30 C31 C32 123.2(4)
C36 C31 C32 118.5(4)
N2 C29 C30 128.9(4)
N2 C29 C42 111.9(4)
C30 C29 C42 119.1(4)
C27 C28 N2 124.4(4)
C27 C28 C23 119.0(4)
N2 C28 C23 116.3(4)
C36 C37 C42 115.8(4)
C36 C37 C38 124.5(4)
C42 C37 C38 119.6(4)
C37 C38 C39 110.9(4)
C37 C38 C41 110.1(4)
C39 C38 C41 108.6(4)
C37 C38 C40 109.4(4)
C39 C38 C40 108.6(4)
C41 C38 C40 109.2(4)
C31 C32 C35 108.6(4)
C31 C32 C33 112.8(4)
C35 C32 C33 108.0(5)
C31 C32 C34 110.4(4)
C35 C32 C34 110.0(5)
C33 C32 C34 107.0(5)
C16 C17 C18 121.3(4)
C17 C16 C15 119.2(4)
C37 C36 C31 126.9(4)
C26 C25 C24 120.6(4)
C25 C26 C27 120.7(4)
C24 C23 C28 119.8(4)
C24 C23 S2 119.8(3)
C28 C23 S2 120.4(3)
C6 C3 C2 111.5(4)
C6 C3 C4 106.6(4)
C2 C3 C4 110.5(4)
C6 C3 C5 108.9(4)
C2 C3 C5 109.3(4)
C4 C3 C5 110.1(4)
C21 C22 S2 113.3(3)
C8 C9 C11 109.6(4)
C8 C9 C10 109.0(4)
C11 C9 C10 110.4(4)
C8 C9 C12 111.1(4)
C11 C9 C12 108.5(5)
C10 C9 C12 108.3(5)
C19 C18 C17 119.5(4)
C16 C15 C20 118.9(4)
C16 C15 N1 123.8(4)
C20 C15 N1 117.1(4)
C2 C7 C8 125.8(4)
O1 C1 C2 122.6(4)
O1 C1 C14 118.4(4)
C2 C1 C14 118.9(4)
C26 C27 C28 120.0(4)
C8 C13 C14 119.9(4)
C25 C24 C23 119.8(4)
C20 C19 C18 119.9(4)
C22 C21 S1 114.7(3)
C19 C20 C15 120.8(4)
C19 C20 S1 119.3(4)
C15 C20 S1 119.8(3)
F1 B1 F3 109.3(4)
F1 B1 F4 109.9(4)
F3 B1 F4 108.9(4)
F1 B1 F2 109.9(4)
F3 B1 F2 110.0(4)
F4 B1 F2 108.9(4)
F6 B2 F7 110.3(5)
F6 B2 F8 110.6(5)
F7 B2 F8 109.7(5)
F6 B2 F5 109.8(5)
F7 B2 F5 107.8(5)
F8 B2 F5 108.6(5)
Cl1 C43 Cl2 112.6(4)

loop_
_geom_bond_atom_site_label_1
_geom_bond_atom_site_label_2
_geom_bond_distance
Ni N1 2.001(4)
Ni N2 2.010(4)
Ni O2 2.064(3)
Ni O1 2.069(3)
Ni S2 2.3371(14)
Ni S1 2.3661(13)
S2 C23 1.773(5)
S2 C22 1.822(4)
S1 C20 1.795(4)
S1 C21 1.828(4)
Cl2 C43 1.763(7)
F2 B1 1.395(6)
F4 B1 1.395(6)
C42 O2 1.242(5)
C42 C37 1.458(6)
C42 C29 1.516(6)
O1 C1 1.239(5)
F3 B1 1.393(6)
F8 B2 1.391(7)
F7 B2 1.389(7)
F1 B1 1.379(6)
F5 B2 1.396(7)
F6 B2 1.369(7)
N2 C29 1.307(5)
N2 C28 1.410(5)
N1 C14 1.309(6)
N1 C15 1.405(6)
C14 C13 1.420(6)
C14 C1 1.500(6)
C2 C7 1.346(6)
C2 C1 1.462(6)
C2 C3 1.522(6)
C8 C13 1.350(6)
C8 C7 1.472(6)
C8 C9 1.520(6)
C30 C31 1.353(6)
C30 C29 1.422(6)
C31 C36 1.462(6)
C31 C32 1.477(7)
C28 C27 1.396(6)
C28 C23 1.413(6)
C37 C36 1.342(6)
C37 C38 1.526(6)
C38 C39 1.530(7)
C38 C41 1.534(7)
C38 C40 1.535(7)
C32 C35 1.524(8)
C32 C33 1.536(7)
C32 C34 1.543(8)
C17 C16 1.379(6)
C17 C18 1.393(7)
C16 C15 1.403(6)
C25 C26 1.376(6)
C25 C24 1.380(7)
C26 C27 1.379(6)
C23 C24 1.394(6)
C3 C6 1.515(6)
C3 C4 1.535(7)
C3 C5 1.536(7)
Cl1 C43 1.700(6)
C22 C21 1.504(7)
C9 C11 1.524(8)
C9 C10 1.526(8)
C9 C12 1.538(7)
C18 C19 1.382(7)
C15 C20 1.402(6)
C19 C20 1.379(6)
